data_1523317
loop_
_publ_author_name
'Buechler, H.'
'Range, K.J.'

_publ_section_title
;
 Zur Kenntnis des beta-Mangan-Typs: Hochdrucksynthese und
 Strukturverfeinerung von Al Au4
;
_journal_name_full 'Journal of the Less-Common Metals'
_journal_page_first 347
_journal_page_last 354
_journal_volume 161
_journal_year 1990
_chemical_formula_sum 'Al Au4'
_space_group_IT_number 198
_symmetry_space_group_name_Hall 'P 2ac 2ab 3'
_symmetry_space_group_name_H-M 'P 21 3'
_cell_angle_alpha 90
_cell_angle_beta 90
_cell_angle_gamma 90
_cell_formula_units_Z 4
_cell_length_a 6.9227
_cell_length_b 6.9227
_cell_length_c 6.9227
_cell_volume 331.762
_citation_journal_id_ASTM JCOMAH
_cod_data_source_file Buechler_JCOMAH_1990_861.cif
_cod_data_source_block Al1Au4
_cod_original_cell_volume 331.7619
_cod_original_formula_sum 'Al1 Au4'
_cod_database_code 1523317

loop_
_symmetry_equiv_pos_as_xyz
x,y,z
-x+1/2,-y,z+1/2
x+1/2,-y+1/2,-z
-x,y+1/2,-z+1/2
z,x,y
-z+1/2,-x,y+1/2
z+1/2,-x+1/2,-y
-z,x+1/2,-y+1/2
y,z,x
y+1/2,-z+1/2,-x
-y,z+1/2,-x+1/2
-y+1/2,-z,x+1/2

loop_
_atom_site_label
_atom_site_type_symbol
_atom_site_fract_x
_atom_site_fract_y
_atom_site_fract_z
_atom_site_occupancy
_atom_site_U_iso_or_equiv
Al1 Al 0.6903 0.6903 0.6903 1 0.0
Au2 Au 0.1328 0.2007 0.4625 1 0.0
Au1 Au 0.0673 0.0673 0.0673 1 0.0
